data_4027939
loop_
_publ_author_name
'Jan V\'avra'
'Luk\'a\<s Severa'
'Ivana C\'isa\<rov\'a'
'Blanka Klepet\'a\<rov\'a'
'David \<Saman'
'Du\<san Koval'
'V\'aclav Ka\<si\<cka'
'Filip Tepl\'y'

_publ_section_title
;
 Search for Conglomerate in Set of [7]Helquat Salts: Multigram Resolution
 of Helicene-Viologen Hybrid by Preferential Crystallization
;
_journal_name_full 'Journal of Organic Chemistry'
_journal_page_first 1329
_journal_page_last 1342
_journal_paper_doi 10.1021/jo301615k
_journal_volume 78
_journal_year 2013
_chemical_formula_moiety 'C30 H26 N2, 2(Br)'
_chemical_formula_sum 'C30 H26 Br2 N2'
_chemical_formula_weight 574.36
_space_group_IT_number 56
_symmetry_cell_setting orthorhombic
_symmetry_space_group_name_Hall '-P 2ab 2ac'
_symmetry_space_group_name_H-M 'P c c n'
_atom_sites_solution_hydrogens geom
_atom_sites_solution_primary direct
_audit_creation_date 11-12-07
_audit_creation_method CRYSTALS_ver_14.05
_cell_angle_alpha 90
_cell_angle_beta 90
_cell_angle_gamma 90
_cell_formula_units_Z 8
_cell_length_a 12.2508(18)
_cell_length_b 17.190(3)
_cell_length_c 23.356(3)
_cell_measurement_reflns_used 0
_cell_measurement_temperature 170
_cell_measurement_theta_max 0
_cell_measurement_theta_min 0
_cell_volume 4918.6(13)
_computing_cell_refinement 'CrysAlis RED, (Oxford Diffraction, 2002)'
_computing_data_collection 'Xcalibur, (Oxford Diffraction, 2002)'
_computing_data_reduction 'CrysAlis RED, (Oxford Diffraction, 2002)'
_computing_molecular_graphics 'CAMERON (Watkin et al., 1996)'
_computing_publication_material 'CRYSTALS (Betteridge et al., 2003)'
_computing_structure_refinement 'CRYSTALS (Betteridge et al., 2003)'
_computing_structure_solution 'Superflip (Palatinus & Chapuis, 2007)'
_diffrn_ambient_temperature 170
_diffrn_measured_fraction_theta_full 0.997
_diffrn_measured_fraction_theta_max 0.978
_diffrn_measurement_device Area
_diffrn_measurement_device_type 'Oxford Diffraction XCALIBUR'
_diffrn_measurement_method '\f & \w scans'
_diffrn_radiation_monochromator graphite
_diffrn_radiation_type 'Cu K\a'
_diffrn_radiation_wavelength 1.54184
_diffrn_reflns_av_R_equivalents 0.0717
_diffrn_reflns_limit_h_max 12
_diffrn_reflns_limit_h_min -15
_diffrn_reflns_limit_k_max 20
_diffrn_reflns_limit_k_min -21
_diffrn_reflns_limit_l_max 29
_diffrn_reflns_limit_l_min -29
_diffrn_reflns_number 24676
_diffrn_reflns_theta_full 75.918
_diffrn_reflns_theta_max 79.081
_diffrn_reflns_theta_min 4.432
_diffrn_standards_number 0
_exptl_absorpt_coefficient_mu 4.336
_exptl_absorpt_correction_T_max 0.54
_exptl_absorpt_correction_T_min 0.25
_exptl_absorpt_correction_type numerical
_exptl_absorpt_process_details
; 
 Analytical Absorption (De Meulenaer & Tompa, 1965) 
;
_exptl_crystal_colour yellow
_exptl_crystal_density_diffrn 1.551
_exptl_crystal_description 'thick plate'
_exptl_crystal_F_000 2320
_exptl_crystal_size_max 0.570
_exptl_crystal_size_mid 0.320
_exptl_crystal_size_min 0.140
_refine_diff_density_max 0.88
_refine_diff_density_min -0.53
_refine_ls_extinction_method none
_refine_ls_goodness_of_fit_ref 1.0262
_refine_ls_hydrogen_treatment none
_refine_ls_matrix_type full
_refine_ls_number_parameters 307
_refine_ls_number_reflns 3856
_refine_ls_number_restraints 0
_refine_ls_R_factor_all 0.0714
_refine_ls_R_factor_gt 0.0495
_refine_ls_shift/su_max 0.0008732
_refine_ls_shift/su_mean 0.0000836
_refine_ls_structure_factor_coef F
_refine_ls_weighting_details
;
 Method, part 1, Chebychev polynomial, (Watkin, 1994, Prince, 1982) 
 [weight] = 1.0/[A~0~*T~0~(x)+A~1~*T~1~(x) ... +A~n-1~]*T~n-1~(x)] 
 where A~i~ are the Chebychev coefficients listed below and x= Fcalc/Fmax 
 Method = Robust Weighting (Prince, 1982) 
 W = [weight] * [1-(deltaF/6*sigmaF)^2^]^2^ 
 A~i~ are: 
 16.7 5.04 13.3 4.16 
;
_refine_ls_weighting_scheme calc
_refine_ls_wR_factor_all 0.0779
_refine_ls_wR_factor_gt 0.0581
_refine_ls_wR_factor_ref 0.0581
_reflns_limit_h_max 15
_reflns_limit_h_min 0
_reflns_limit_k_max 21
_reflns_limit_k_min 0
_reflns_limit_l_max 29
_reflns_limit_l_min 0
_reflns_number_gt 3856
_reflns_number_total 5208
_reflns_threshold_expression I>2.0\s(I)
_oxford_diffrn_Wilson_B_factor 3.34
_oxford_diffrn_Wilson_scale 0.25
_oxford_refine_ls_r_factor_ref 0.0495
_oxford_refine_ls_scale 1.914(4)
_oxford_reflns_number_all 5208
_oxford_reflns_threshold_expression_ref I>2.0\s(I)
_oxford_structure_analysis_title 'JV_1925b in Pccn'
_cod_data_source_file jo301615k_2_Br2b.cif
_cod_data_source_block 1
_cod_original_sg_symbol_H-M 'P c c n '
_cod_database_code 4027939

loop_
_symmetry_equiv_pos_as_xyz
x,y,z
-x,-y,-z
x,-y+1/2,z+1/2
-x,y+1/2,-z+1/2
-x+1/2,-y+1/2,z
x+1/2,y+1/2,-z
x+1/2,-y,-z+1/2
-x+1/2,y,z+1/2

loop_
_atom_site_label
_atom_site_type_symbol
_atom_site_fract_x
_atom_site_fract_y
_atom_site_fract_z
_atom_site_U_iso_or_equiv
_atom_site_occupancy
_atom_site_adp_type
_atom_site_refinement_flags_posn
C1 C 0.3356(3) 0.31355(19) 0.38118(14) 0.0262 1.0000 Uani .
N2 N 0.3474(2) 0.39098(17) 0.38517(12) 0.0293 1.0000 Uani .
C3 C 0.3800(3) 0.4274(2) 0.43444(14) 0.0343 1.0000 Uani .
C4 C 0.4047(3) 0.3864(2) 0.48151(15) 0.0350 1.0000 Uani .
C5 C 0.4061(3) 0.3036(2) 0.47949(14) 0.0294 1.0000 Uani .
C6 C 0.4399(3) 0.2582(2) 0.52689(15) 0.0370 1.0000 Uani .
C7 C 0.4474(3) 0.1792(2) 0.52221(15) 0.0373 1.0000 Uani .
C8 C 0.4232(3) 0.1427(2) 0.46970(15) 0.0333 1.0000 Uani .
C9 C 0.3890(3) 0.1843(2) 0.42310(13) 0.0279 1.0000 Uani .
C10 C 0.3761(2) 0.26650(19) 0.42741(13) 0.0269 1.0000 Uani .
C11 C 0.3213(3) 0.4390(2) 0.33421(14) 0.0313 1.0000 Uani .
C12 C 0.3643(3) 0.3978(2) 0.28189(14) 0.0309 1.0000 Uani .
C13 C 0.3094(3) 0.3192(2) 0.27673(13) 0.0276 1.0000 Uani .
C14 C 0.2838(3) 0.28323(19) 0.32882(14) 0.0266 1.0000 Uani .
C15 C 0.2796(3) 0.2851(2) 0.22477(14) 0.0294 1.0000 Uani .
C16 C 0.3128(3) 0.3212(2) 0.16872(14) 0.0373 1.0000 Uani .
C17 C 0.7029(3) 0.33118(19) 0.37041(14) 0.0280 1.0000 Uani .
N18 N 0.7324(2) 0.40609(17) 0.36667(12) 0.0318 1.0000 Uani .
C19 C 0.7242(3) 0.4469(2) 0.31686(16) 0.0388 1.0000 Uani .
C20 C 0.6869(3) 0.4122(2) 0.26828(16) 0.0380 1.0000 Uani .
C21 C 0.6448(3) 0.3362(2) 0.27067(15) 0.0325 1.0000 Uani .
C22 C 0.5968(3) 0.2988(2) 0.22216(15) 0.0375 1.0000 Uani .
C23 C 0.5517(3) 0.2271(2) 0.22735(16) 0.0395 1.0000 Uani .
C24 C 0.5470(3) 0.1889(2) 0.28087(16) 0.0345 1.0000 Uani .
C25 C 0.5924(3) 0.2234(2) 0.32809(15) 0.0304 1.0000 Uani .
C26 C 0.7755(3) 0.4464(2) 0.41826(16) 0.0372 1.0000 Uani .
C27 C 0.7161(3) 0.4165(2) 0.47100(16) 0.0368 1.0000 Uani .
C28 C 0.7300(3) 0.3293(2) 0.47495(15) 0.0306 1.0000 Uani .
C29 C 0.7348(3) 0.28971(19) 0.42325(14) 0.0273 1.0000 Uani .
C30 C 0.7416(3) 0.2905(2) 0.52736(14) 0.0318 1.0000 Uani .
C31 C 0.7311(4) 0.3358(3) 0.58239(16) 0.0452 1.0000 Uani .
Br1 Br 0.54462(3) 0.56969(2) 0.369805(16) 0.0368 1.0000 Uani .
Br2 Br 0.03682(3) 0.51254(2) 0.363061(19) 0.0438 1.0000 Uani .
C32 C 0.6456(3) 0.29648(19) 0.32402(14) 0.0278 1.0000 Uani .
H111 H 0.3564 0.4890 0.3377 0.0377 1.0000 Uiso R
H112 H 0.2428 0.4452 0.3310 0.0380 1.0000 Uiso R
H121 H 0.4413 0.3906 0.2848 0.0369 1.0000 Uiso R
H122 H 0.3471 0.4293 0.2481 0.0373 1.0000 Uiso R
H162 H 0.3420 0.2814 0.1442 0.0561 1.0000 Uiso R
H161 H 0.3673 0.3603 0.1756 0.0560 1.0000 Uiso R
H163 H 0.2510 0.3446 0.1501 0.0562 1.0000 Uiso R
H91 H 0.3750 0.1589 0.3884 0.0334 1.0000 Uiso R
H81 H 0.4313 0.0890 0.4662 0.0403 1.0000 Uiso R
H71 H 0.4679 0.1492 0.5538 0.0449 1.0000 Uiso R
H61 H 0.4587 0.2828 0.5616 0.0441 1.0000 Uiso R
H41 H 0.4214 0.4116 0.5156 0.0417 1.0000 Uiso R
H31 H 0.3860 0.4821 0.4348 0.0411 1.0000 Uiso R
H251 H 0.5876 0.1997 0.3632 0.0354 1.0000 Uiso R
H241 H 0.5123 0.1405 0.2845 0.0408 1.0000 Uiso R
H231 H 0.5228 0.2026 0.1949 0.0473 1.0000 Uiso R
H221 H 0.5972 0.3245 0.1872 0.0449 1.0000 Uiso R
H201 H 0.6884 0.4389 0.2334 0.0456 1.0000 Uiso R
H191 H 0.7453 0.4993 0.3169 0.0469 1.0000 Uiso R
H313 H 0.7311 0.3029 0.6151 0.0680 1.0000 Uiso R
H312 H 0.7904 0.3726 0.5861 0.0678 1.0000 Uiso R
H311 H 0.6636 0.3648 0.5819 0.0679 1.0000 Uiso R
H272 H 0.7474 0.4406 0.5049 0.0435 1.0000 Uiso R
H271 H 0.6393 0.4287 0.4684 0.0440 1.0000 Uiso R
H262 H 0.8522 0.4352 0.4214 0.0444 1.0000 Uiso R
H261 H 0.7630 0.5021 0.4144 0.0441 1.0000 Uiso R

loop_
_atom_site_aniso_label
_atom_site_aniso_U_11
_atom_site_aniso_U_22
_atom_site_aniso_U_33
_atom_site_aniso_U_23
_atom_site_aniso_U_13
_atom_site_aniso_U_12
C1 0.0251(15) 0.0280(16) 0.0256(15) -0.0022(12) 0.0019(12) -0.0018(13)
N2 0.0294(14) 0.0300(14) 0.0286(13) -0.0004(11) 0.0016(11) -0.0022(12)
C3 0.045(2) 0.0296(17) 0.0284(16) -0.0040(14) 0.0022(14) -0.0064(15)
C4 0.0419(19) 0.0347(18) 0.0286(16) -0.0052(14) 0.0001(15) -0.0079(15)
C5 0.0289(16) 0.0334(17) 0.0260(15) -0.0001(13) -0.0003(13) -0.0019(13)
C6 0.044(2) 0.043(2) 0.0235(15) -0.0002(14) -0.0029(14) -0.0023(16)
C7 0.040(2) 0.044(2) 0.0274(17) 0.0034(15) -0.0031(14) 0.0040(16)
C8 0.0333(17) 0.0353(18) 0.0314(17) 0.0013(14) 0.0006(14) 0.0045(15)
C9 0.0279(15) 0.0322(16) 0.0238(14) -0.0008(13) -0.0005(12) -0.0002(13)
C10 0.0241(15) 0.0309(17) 0.0259(15) 0.0000(12) 0.0001(12) -0.0012(13)
C11 0.0367(18) 0.0277(16) 0.0295(16) 0.0042(13) -0.0010(13) 0.0010(14)
C12 0.0307(17) 0.0332(17) 0.0287(16) 0.0059(13) 0.0004(13) 0.0024(14)
C13 0.0254(15) 0.0328(17) 0.0244(15) 0.0012(13) 0.0006(12) 0.0017(13)
C14 0.0249(15) 0.0302(16) 0.0248(15) -0.0014(13) 0.0001(12) 0.0006(13)
C15 0.0258(16) 0.0381(18) 0.0242(15) 0.0007(14) 0.0013(12) 0.0068(14)
C16 0.0417(19) 0.046(2) 0.0243(16) 0.0022(15) 0.0016(14) 0.0051(17)
C17 0.0265(15) 0.0279(17) 0.0297(16) 0.0023(13) 0.0056(13) 0.0036(13)
N18 0.0297(14) 0.0308(14) 0.0348(15) -0.0014(12) 0.0041(12) 0.0016(11)
C19 0.048(2) 0.0315(18) 0.0374(19) 0.0071(15) 0.0093(16) 0.0008(16)
C20 0.040(2) 0.039(2) 0.0349(18) 0.0099(15) 0.0065(15) 0.0061(16)
C21 0.0312(17) 0.0371(18) 0.0293(16) 0.0021(14) 0.0036(13) 0.0084(15)
C22 0.039(2) 0.047(2) 0.0267(16) 0.0058(15) -0.0013(14) 0.0068(16)
C23 0.037(2) 0.049(2) 0.0316(17) -0.0056(15) -0.0009(15) 0.0065(17)
C24 0.0277(17) 0.0395(19) 0.0363(18) -0.0035(15) -0.0013(14) 0.0006(15)
C25 0.0258(16) 0.0364(18) 0.0289(15) 0.0039(13) -0.0020(13) 0.0019(13)
C26 0.041(2) 0.0308(18) 0.0399(19) -0.0052(15) 0.0008(15) -0.0016(15)
C27 0.039(2) 0.0339(19) 0.0372(18) -0.0047(15) -0.0003(15) 0.0030(15)
C28 0.0248(15) 0.0364(18) 0.0306(16) -0.0021(14) -0.0007(13) 0.0000(14)
C29 0.0238(15) 0.0306(16) 0.0277(15) 0.0025(13) 0.0032(12) 0.0003(13)
C30 0.0254(15) 0.0430(19) 0.0269(15) -0.0020(14) 0.0016(13) 0.0014(14)
C31 0.051(2) 0.057(3) 0.0277(18) -0.0061(17) 0.0006(16) 0.004(2)
Br1 0.0381(2) 0.0394(2) 0.0330(2) -0.00215(14) -0.00085(14) -0.00239(15)
Br2 0.0409(2) 0.0388(2) 0.0517(3) 0.01145(17) 0.01220(17) 0.00537(16)
C32 0.0234(15) 0.0302(16) 0.0300(16) 0.0016(13) 0.0021(13) 0.0054(12)

loop_
_atom_type_symbol
_atom_type_scat_dispersion_real
_atom_type_scat_dispersion_imag
_atom_type_scat_Cromer_Mann_a1
_atom_type_scat_Cromer_Mann_b1
_atom_type_scat_Cromer_Mann_a2
_atom_type_scat_Cromer_Mann_b2
_atom_type_scat_Cromer_Mann_a3
_atom_type_scat_Cromer_Mann_b3
_atom_type_scat_Cromer_Mann_a4
_atom_type_scat_Cromer_Mann_b4
_atom_type_scat_Cromer_Mann_c
_atom_type_scat_source
C 0.0181 0.0091 2.3100 20.8439 1.0200 10.2075 1.5886 0.5687 0.8650 51.6512 0.2156 'International Tables Vol C 4.2.6.8 and 6.1.1.4'
H 0.0000 0.0000 0.4930 10.5109 0.3229 26.1257 0.1402 3.1424 0.0408 57.7998 0.0030 'International Tables Vol C 4.2.6.8 and 6.1.1.4'
N 0.0311 0.0180 12.2126 0.0057 3.1322 9.8933 2.0125 28.9975 1.1663 0.5826 -11.5290 'International Tables Vol C 4.2.6.8 and 6.1.1.4'
Br -0.6763 1.2805 17.1789 2.1723 5.2358 16.5796 5.6377 0.2609 3.9851 41.4328 2.9557 'International Tables Vol C 4.2.6.8 and 6.1.1.4'

loop_
_geom_angle_atom_site_label_1
_geom_angle_site_symmetry_1
_geom_angle_atom_site_label_2
_geom_angle_atom_site_label_3
_geom_angle_site_symmetry_3
_geom_angle
_geom_angle_publ_flag
N2 . C1 C10 . 118.0(3) yes
N2 . C1 C14 . 117.1(3) yes
C10 . C1 C14 . 125.0(3) yes
C1 . N2 C3 . 122.9(3) yes
C1 . N2 C11 . 118.2(3) yes
C3 . N2 C11 . 118.8(3) yes
N2 . C3 C4 . 120.9(3) yes
N2 . C3 H31 . 119.1 no
C4 . C3 H31 . 120.0 no
C3 . C4 C5 . 120.1(3) yes
C3 . C4 H41 . 120.4 no
C5 . C4 H41 . 119.5 no
C4 . C5 C6 . 121.9(3) yes
C4 . C5 C10 . 118.3(3) yes
C6 . C5 C10 . 119.8(3) yes
C5 . C6 C7 . 120.3(3) yes
C5 . C6 H61 . 119.8 no
C7 . C6 H61 . 119.8 no
C6 . C7 C8 . 119.9(3) yes
C6 . C7 H71 . 120.2 no
C8 . C7 H71 . 119.9 no
C7 . C8 C9 . 121.6(3) yes
C7 . C8 H81 . 119.7 no
C9 . C8 H81 . 118.7 no
C8 . C9 C10 . 119.7(3) yes
C8 . C9 H91 . 120.1 no
C10 . C9 H91 . 120.2 no
C1 . C10 C9 . 122.9(3) yes
C1 . C10 C5 . 118.6(3) yes
C9 . C10 C5 . 118.4(3) yes
N2 . C11 C12 . 108.3(3) yes
N2 . C11 H111 . 109.4 no
C12 . C11 H111 . 109.3 no
N2 . C11 H112 . 109.7 no
C12 . C11 H112 . 109.6 no
H111 . C11 H112 . 110.5 no
C11 . C12 C13 . 109.1(3) yes
C11 . C12 H121 . 110.4 no
C13 . C12 H121 . 109.2 no
C11 . C12 H122 . 108.5 no
C13 . C12 H122 . 109.5 no
H121 . C12 H122 . 110.1 no
C12 . C13 C14 . 115.1(3) yes
C12 . C13 C15 . 124.0(3) yes
C14 . C13 C15 . 120.8(3) yes
C1 . C14 C14 5_555 122.65(19) yes
C1 . C14 C13 . 117.9(3) yes
C14 5_555 C14 C13 . 119.27(19) yes
C15 5_555 C15 C13 . 119.63(19) yes
C15 5_555 C15 C16 . 119.5(2) yes
C13 . C15 C16 . 120.8(3) yes
C15 . C16 H162 . 109.0 no
C15 . C16 H161 . 109.4 no
H162 . C16 H161 . 109.9 no
C15 . C16 H163 . 110.6 no
H162 . C16 H163 . 108.8 no
H161 . C16 H163 . 109.2 no
N18 . C17 C29 . 116.5(3) yes
N18 . C17 C32 . 119.1(3) yes
C29 . C17 C32 . 124.4(3) yes
C17 . N18 C19 . 122.0(3) yes
C17 . N18 C26 . 119.4(3) yes
C19 . N18 C26 . 118.6(3) yes
N18 . C19 C20 . 120.7(3) yes
N18 . C19 H191 . 118.3 no
C20 . C19 H191 . 120.9 no
C19 . C20 C21 . 119.8(3) yes
C19 . C20 H201 . 120.3 no
C21 . C20 H201 . 119.9 no
C20 . C21 C22 . 122.5(3) yes
C20 . C21 C32 . 118.6(3) yes
C22 . C21 C32 . 118.8(3) yes
C21 . C22 C23 . 120.4(3) yes
C21 . C22 H221 . 118.8 no
C23 . C22 H221 . 120.9 no
C22 . C23 C24 . 121.2(3) yes
C22 . C23 H231 . 119.4 no
C24 . C23 H231 . 119.4 no
C23 . C24 C25 . 119.6(3) yes
C23 . C24 H241 . 120.7 no
C25 . C24 H241 . 119.7 no
C24 . C25 C32 . 121.1(3) yes
C24 . C25 H251 . 120.1 no
C32 . C25 H251 . 118.9 no
N18 . C26 C27 . 109.3(3) yes
N18 . C26 H262 . 108.3 no
C27 . C26 H262 . 109.8 no
N18 . C26 H261 . 109.1 no
C27 . C26 H261 . 109.5 no
H262 . C26 H261 . 110.8 no
C26 . C27 C28 . 109.3(3) yes
C26 . C27 H272 . 109.1 no
C28 . C27 H272 . 109.2 no
C26 . C27 H271 . 109.9 no
C28 . C27 H271 . 109.3 no
H272 . C27 H271 . 110.1 no
C27 . C28 C29 . 116.0(3) yes
C27 . C28 C30 . 122.5(3) yes
C29 . C28 C30 . 121.5(3) yes
C17 . C29 C29 5_655 122.34(19) yes
C17 . C29 C28 . 118.6(3) yes
C29 5_655 C29 C28 . 119.0(2) yes
C30 5_655 C30 C28 . 119.1(2) yes
C30 5_655 C30 C31 . 121.6(2) yes
C28 . C30 C31 . 119.3(3) yes
C30 . C31 H313 . 112.2 no
C30 . C31 H312 . 110.6 no
H313 . C31 H312 . 108.5 no
C30 . C31 H311 . 109.2 no
H313 . C31 H311 . 108.4 no
H312 . C31 H311 . 107.9 no
C17 . C32 C21 . 118.0(3) yes
C17 . C32 C25 . 123.2(3) yes
C21 . C32 C25 . 118.8(3) yes

loop_
_geom_bond_atom_site_label_1
_geom_bond_atom_site_label_2
_geom_bond_site_symmetry_2
_geom_bond_distance
_geom_bond_publ_flag
C1 N2 . 1.342(4) yes
C1 C10 . 1.437(5) yes
C1 C14 . 1.473(4) yes
N2 C3 . 1.370(4) yes
N2 C11 . 1.483(4) yes
C3 C4 . 1.341(5) yes
C3 H31 . 0.942 no
C4 C5 . 1.424(5) yes
C4 H41 . 0.929 no
C5 C6 . 1.416(5) yes
C5 C10 . 1.422(5) yes
C6 C7 . 1.367(6) yes
C6 H61 . 0.943 no
C7 C8 . 1.409(5) yes
C7 H71 . 0.934 no
C8 C9 . 1.368(5) yes
C8 H81 . 0.931 no
C9 C10 . 1.426(5) yes
C9 H91 . 0.937 no
C11 C12 . 1.508(5) yes
C11 H111 . 0.965 no
C11 H112 . 0.970 no
C12 C13 . 1.514(5) yes
C12 H121 . 0.954 no
C12 H122 . 0.979 no
C13 C14 . 1.400(4) yes
C13 C15 . 1.396(5) yes
C14 C14 5_555 1.411(6) yes
C15 C15 5_555 1.409(7) yes
C15 C16 . 1.504(5) yes
C16 H162 . 0.960 no
C16 H161 . 0.961 no
C16 H163 . 0.962 no
C17 N18 . 1.340(5) yes
C17 C29 . 1.478(4) yes
C17 C32 . 1.422(5) yes
N18 C19 . 1.362(5) yes
N18 C26 . 1.486(5) yes
C19 C20 . 1.361(6) yes
C19 H191 . 0.936 no
C20 C21 . 1.406(5) yes
C20 H201 . 0.937 no
C21 C22 . 1.429(5) yes
C21 C32 . 1.421(5) yes
C22 C23 . 1.356(6) yes
C22 H221 . 0.929 no
C23 C24 . 1.413(5) yes
C23 H231 . 0.937 no
C24 C25 . 1.370(5) yes
C24 H241 . 0.939 no
C25 C32 . 1.418(5) yes
C25 H251 . 0.918 no
C26 C27 . 1.520(5) yes
C26 H262 . 0.962 no
C26 H261 . 0.974 no
C27 C28 . 1.510(5) yes
C27 H272 . 0.972 no
C27 H271 . 0.966 no
C28 C29 . 1.388(5) yes
C28 C30 . 1.401(5) yes
C29 C29 5_655 1.415(7) yes
C30 C30 5_655 1.408(7) yes
C30 C31 . 1.508(5) yes
C31 H313 . 0.952 no
C31 H312 . 0.966 no
C31 H311 . 0.966 no
